data_1532156
loop_
_publ_author_name
'Sawa, H.'
'Ohama, T.'
'Ninomiya, E.'
'Nakao, H.'
'Noda, Y.'
'Ohwada, K.'
'Fujii, Y.'
'Murakami, Y.'
'Ueda, Y.'
'Isobe, M.'

_publ_section_title
;
 Low-temperature structure of the quarter-filled ladder compound
 alpha'-(Na V2 O5)
;
_journal_name_full 'Journal of the Physical Society of Japan'
_journal_page_first 385
_journal_page_last 388
_journal_volume 71
_journal_year 2002
_chemical_formula_sum 'Na O5 V2'
_chemical_name_systematic 'Na (V2 O5)'
_space_group_IT_number 5
_symmetry_space_group_name_Hall 'A 2'
_symmetry_space_group_name_H-M 'A 1 1 2'
_cell_angle_alpha 90
_cell_angle_beta 90
_cell_angle_gamma 107.59
_cell_formula_units_Z 16
_cell_length_a 11.879
_cell_length_b 7.179
_cell_length_c 19.0304
_cell_volume 1547.019
_citation_journal_id_ASTM JUPSAU
_cod_data_source_file Sawa_JUPSAU_2002_716.cif
_cod_data_source_block Na1O5V2
_cod_original_sg_symbol_Hall 'C 2y (z,x,y)'
_cod_original_formula_sum 'Na1 O5 V2'
_cod_database_code 1532156

loop_
_symmetry_equiv_pos_as_xyz
x,y,z
-x,-y,z
x,y+1/2,z+1/2
-x,-y+1/2,z+1/2

loop_
_atom_site_label
_atom_site_type_symbol
_atom_site_fract_x
_atom_site_fract_y
_atom_site_fract_z
_atom_site_occupancy
_atom_site_U_iso_or_equiv
O8 O-2 0.3253 0.914 0.1208 1 0.0
O4 O-2 0.4979 0.2477 0.3727 1 0.0
O18 O-2 0.3628 0.185 0.4855 1 0.0
O17 O-2 0.1337 0.315 0.2617 1 0.0
V5 V+4 0.1543 0.3273 0.3463 1 0.0
Na8 Na+1 0.5 0.5 0.2864 1 0.0
Na6 Na+1 0.5 0 0.286 1 0.0
Na2 Na+1 0.5 0 0.0368 1 0.0
O3 O-2 0.998 0.2463 0.3814 1 0.0
V3 V+4 0.1542 0.8271 0.0956 1 0.0
O20 O-2 0.3631 0.683 0.4884 1 0.0
Na3 Na+1 0 0.5 0.2144 1 0.0
V8 V+4 0.3449 0.6726 0.4043 1 0.0
O15 O-2 0.1335 0.814 0.0109 1 0.0
V6 V+5 0.3505 0.1751 0.4004 1 0.0
O9 O-2 0.1783 0.089 0.3772 1 0.0
O14 O-2 0.3627 0.182 0.2357 1 0.0
Na7 Na+1 0 0.5 0.4647 1 0.0
Na1 Na+1 0 0 0.2149 1 0.0
O2 O-2 0.4993 0.2514 0.1228 1 0.0
O5 O-2 0.178 0.091 0.1272 1 0.0
O6 O-2 0.3227 0.41 0.1227 1 0.0
O11 O-2 0.1762 0.591 0.3782 1 0.0
V2 V+5 0.3498 0.175 0.1507 1 0.0
O13 O-2 0.1345 0.317 0.0152 1 0.0
O1 O-2 0.0014 0.2484 0.1314 1 0.0
O16 O-2 0.3633 0.688 0.2382 1 0.0
V7 V+5 0.1502 0.8252 0.3488 1 0.0
O10 O-2 0.3256 0.411 0.3711 1 0.0
O12 O-2 0.3228 0.915 0.3728 1 0.0
O7 O-2 0.1764 0.588 0.1285 1 0.0
Na4 Na+1 0.5 0.5 0.0361 1 0.0
V4 V+4 0.3457 0.6732 0.154 1 0.0
Na5 Na+1 0 0 0.465 1 0.0
O19 O-2 0.1342 0.813 0.2646 1 0.0
V1 V+5 0.1502 0.3253 0.0993 1 0.0
